data_4329743
loop_
_publ_author_name
'Matthew J. Polinski'
'Shuao Wang'
'Justin N. Cross'
'Evgeny V. Alekseev'
'Wulf Depmeier'
'Thomas E. Albrecht-Schmitt'

_publ_section_title
;
 Effects of Large Halides on the Structures of Lanthanide(III) and
 Plutonium(III) Borates
;
_journal_name_full 'Inorganic Chemistry'
_journal_page_first 7859
_journal_page_last 7866
_journal_paper_doi 10.1021/ic3009317
_journal_volume 51
_journal_year 2012
_chemical_formula_moiety Nd[B5O8(OH)(H2O)2I]
_chemical_formula_sum 'B5 I Nd O11'
_chemical_formula_weight 501.19
_chemical_name_common 'Neodymium(III) Borate Iodide'
_chemical_name_systematic
; 
 ? 
;
_space_group_IT_number 14
_symmetry_cell_setting monoclinic
_symmetry_space_group_name_Hall '-P 2yn'
_symmetry_space_group_name_H-M 'P 1 21/n 1'
_atom_sites_solution_hydrogens none
_atom_sites_solution_primary direct
_atom_sites_solution_secondary difmap
_audit_creation_method SHELXL-97
_cell_angle_alpha 90.00
_cell_angle_beta 90.3160(10)
_cell_angle_gamma 90.00
_cell_formula_units_Z 4
_cell_length_a 6.4763(5)
_cell_length_b 15.3499(11)
_cell_length_c 10.6734(8)
_cell_measurement_reflns_used 10255
_cell_measurement_temperature 100(2)
_cell_measurement_theta_max 28.53
_cell_measurement_theta_min 2.32
_cell_volume 1061.03(14)
_computing_cell_refinement 'Smart Saint'
_computing_data_collection Smart
_computing_data_reduction SAINT
_computing_molecular_graphics 'SHELXP-91 (Sheldrick, 1997)'
_computing_publication_material 'SHELXCIF-97 (Sheldrick, 2000)'
_computing_structure_refinement 'SHELXL-97 (Sheldrick, 2008)'
_computing_structure_solution 'SHELXS-97 (Sheldrick, 2008)'
_diffrn_ambient_temperature 100(2)
_diffrn_detector_area_resol_mean 0
_diffrn_measured_fraction_theta_full 0.943
_diffrn_measured_fraction_theta_max 0.943
_diffrn_measurement_device_type 'BRUKER apex II'
_diffrn_measurement_method '0.5 wide w/ exposures'
_diffrn_radiation_monochromator 'Quazar Optics'
_diffrn_radiation_source 'Imus microfocused'
_diffrn_radiation_type MoK\a
_diffrn_radiation_wavelength 0.71073
_diffrn_reflns_av_R_equivalents 0.0342
_diffrn_reflns_av_sigmaI/netI 0.0304
_diffrn_reflns_limit_h_max 8
_diffrn_reflns_limit_h_min -8
_diffrn_reflns_limit_k_max 20
_diffrn_reflns_limit_k_min -20
_diffrn_reflns_limit_l_max 14
_diffrn_reflns_limit_l_min -13
_diffrn_reflns_number 10255
_diffrn_reflns_theta_full 28.53
_diffrn_reflns_theta_max 28.53
_diffrn_reflns_theta_min 2.32
_exptl_absorpt_coefficient_mu 7.849
_exptl_absorpt_correction_T_max 0.962
_exptl_absorpt_correction_T_min 0.569
_exptl_absorpt_correction_type numerical
_exptl_absorpt_process_details SHELTXPREP
_exptl_crystal_colour Purple
_exptl_crystal_density_diffrn 3.137
_exptl_crystal_description Tablet
_exptl_crystal_F_000 904
_exptl_crystal_size_max 0.078
_exptl_crystal_size_mid 0.061
_exptl_crystal_size_min 0.005
_refine_diff_density_max 1.082
_refine_diff_density_min -0.635
_refine_diff_density_rms 0.172
_refine_ls_extinction_method none
_refine_ls_goodness_of_fit_ref 1.041
_refine_ls_hydrogen_treatment none
_refine_ls_matrix_type full
_refine_ls_number_parameters 163
_refine_ls_number_reflns 2550
_refine_ls_number_restraints 6
_refine_ls_restrained_S_all 1.041
_refine_ls_R_factor_all 0.0270
_refine_ls_R_factor_gt 0.0214
_refine_ls_shift/su_max 0.002
_refine_ls_shift/su_mean 0.000
_refine_ls_structure_factor_coef Fsqd
_refine_ls_weighting_details 'calc w=1/[\s^2^(Fo^2^)+(0.0215P)^2^+2.0944P] where P=(Fo^2^+2Fc^2^)/3'
_refine_ls_weighting_scheme calc
_refine_ls_wR_factor_gt 0.0485
_refine_ls_wR_factor_ref 0.0504
_reflns_number_gt 2246
_reflns_number_total 2550
_reflns_threshold_expression >2sigma(I)
_cod_data_source_file ic3009317_si_001_4.cif
_cod_data_source_block save
_cod_database_code 4329743

loop_
_symmetry_equiv_pos_as_xyz
'x, y, z'
'-x+1/2, y+1/2, -z+1/2'
'-x, -y, -z'
'x-1/2, -y-1/2, z-1/2'

loop_
_atom_site_label
_atom_site_type_symbol
_atom_site_fract_x
_atom_site_fract_y
_atom_site_fract_z
_atom_site_U_iso_or_equiv
_atom_site_adp_type
_atom_site_occupancy
_atom_site_symmetry_multiplicity
_atom_site_calc_flag
_atom_site_refinement_flags
Nd1 Nd 0.84032(3) 1.196410(13) 0.680431(18) 0.00428(6) Uani 1 1 d .
I1 I 0.79261(4) 1.393374(16) 0.56351(2) 0.00985(7) Uani 1 1 d .
O11 O 1.1825(4) 1.26055(17) 0.7476(2) 0.0058(5) Uani 1 1 d .
O10 O 0.5393(4) 1.28169(17) 0.7924(2) 0.0060(5) Uani 1 1 d .
O9 O 1.1163(4) 1.19672(17) 0.5117(2) 0.0052(5) Uani 1 1 d .
O8 O 0.4532(4) 1.20458(17) 0.6164(2) 0.0052(5) Uani 1 1 d .
O7 O 0.9304(4) 1.27982(17) 0.8931(2) 0.0061(5) Uani 1 1 d .
O6 O 0.9543(4) 0.92725(17) 0.6217(2) 0.0056(5) Uani 1 1 d .
O5 O 0.7799(4) 1.17457(17) 0.4426(2) 0.0052(5) Uani 1 1 d .
O4 O 0.6324(4) 0.91707(17) 0.5101(2) 0.0053(5) Uani 1 1 d .
O3 O 0.7186(4) 1.04666(17) 0.6141(2) 0.0068(5) Uani 1 1 d .
O2 O 0.6961(4) 1.11736(18) 0.8576(3) 0.0124(6) Uani 1 1 d .
O1 O 1.0906(4) 1.07855(18) 0.7478(3) 0.0102(6) Uani 1 1 d .
B4 B 0.7721(7) 0.9620(3) 0.5819(4) 0.0069(8) Uani 1 1 d .
B3 B 1.3343(7) 1.1768(3) 0.5057(4) 0.0052(8) Uani 1 1 d .
B2 B 0.3889(7) 1.2497(3) 0.7160(4) 0.0060(8) Uani 1 1 d .
B1 B 1.1318(7) 1.2903(3) 0.8674(4) 0.0059(8) Uani 1 1 d .
B5 B 1.0014(6) 0.8353(3) 0.5956(4) 0.0054(8) Uani 1 1 d U

loop_
_atom_site_aniso_label
_atom_site_aniso_U_11
_atom_site_aniso_U_22
_atom_site_aniso_U_33
_atom_site_aniso_U_23
_atom_site_aniso_U_13
_atom_site_aniso_U_12
Nd1 0.00395(10) 0.00467(10) 0.00423(11) -0.00031(7) -0.00006(7) -0.00022(7)
I1 0.01376(13) 0.00627(13) 0.00957(14) 0.00076(9) 0.00343(10) 0.00039(10)
O11 0.0041(12) 0.0092(13) 0.0042(13) -0.0007(10) -0.0010(10) -0.0006(10)
O10 0.0064(12) 0.0068(13) 0.0049(13) -0.0016(10) 0.0005(10) 0.0003(10)
O9 0.0050(12) 0.0073(13) 0.0033(13) -0.0008(10) 0.0001(10) 0.0015(10)
O8 0.0025(12) 0.0072(13) 0.0058(13) -0.0004(10) -0.0004(10) -0.0001(10)
O7 0.0035(12) 0.0092(13) 0.0055(13) -0.0024(10) -0.0009(10) -0.0001(10)
O6 0.0065(12) 0.0052(13) 0.0051(13) 0.0002(10) 0.0008(10) 0.0004(10)
O5 0.0053(12) 0.0052(12) 0.0050(13) -0.0003(10) 0.0001(10) 0.0006(10)
O4 0.0046(12) 0.0049(13) 0.0065(13) -0.0006(10) -0.0022(10) 0.0005(10)
O3 0.0090(13) 0.0055(13) 0.0058(13) -0.0013(10) -0.0010(11) 0.0005(10)
O2 0.0178(15) 0.0077(14) 0.0119(15) 0.0025(11) 0.0051(12) 0.0013(11)
O1 0.0113(14) 0.0089(14) 0.0105(14) -0.0014(11) -0.0019(11) 0.0014(11)
B4 0.008(2) 0.005(2) 0.007(2) 0.0022(16) 0.0004(17) -0.0041(16)
B3 0.0067(19) 0.0052(19) 0.004(2) 0.0010(15) 0.0004(16) -0.0002(15)
B2 0.0050(19) 0.0048(19) 0.008(2) 0.0005(16) -0.0008(16) -0.0007(15)
B1 0.0072(19) 0.0041(19) 0.007(2) 0.0021(16) -0.0009(16) 0.0013(16)
B5 0.0036(14) 0.0051(14) 0.0075(15) -0.0001(13) -0.0010(13) -0.0026(12)

loop_
_atom_type_symbol
_atom_type_description
_atom_type_scat_dispersion_real
_atom_type_scat_dispersion_imag
_atom_type_scat_source
B B 0.0013 0.0007 'International Tables Vol C Tables 4.2.6.8 and 6.1.1.4'
O O 0.0106 0.0060 'International Tables Vol C Tables 4.2.6.8 and 6.1.1.4'
I I -0.4742 1.8119 'International Tables Vol C Tables 4.2.6.8 and 6.1.1.4'
Nd Nd -0.1943 3.0179 'International Tables Vol C Tables 4.2.6.8 and 6.1.1.4'

loop_
_geom_angle_atom_site_label_1
_geom_angle_atom_site_label_2
_geom_angle_atom_site_label_3
_geom_angle
_geom_angle_site_symmetry_1
_geom_angle_site_symmetry_3
O2 Nd1 O11 108.26(9) . .
O2 Nd1 O3 69.17(9) . .
O11 Nd1 O3 134.85(8) . .
O2 Nd1 O1 70.80(9) . .
O11 Nd1 O1 68.80(9) . .
O3 Nd1 O1 68.16(8) . .
O2 Nd1 O9 145.47(9) . .
O11 Nd1 O9 65.26(8) . .
O3 Nd1 O9 91.30(9) . .
O1 Nd1 O9 75.60(9) . .
O2 Nd1 O5 129.79(9) . .
O11 Nd1 O5 117.17(9) . .
O3 Nd1 O5 64.08(8) . .
O1 Nd1 O5 106.21(9) . .
O9 Nd1 O5 53.76(8) . .
O2 Nd1 O8 81.65(9) . .
O11 Nd1 O8 154.15(8) . .
O3 Nd1 O8 70.82(8) . .
O1 Nd1 O8 136.46(9) . .
O9 Nd1 O8 119.61(8) . .
O5 Nd1 O8 66.91(8) . .
O2 Nd1 O10 66.95(9) . .
O11 Nd1 O10 109.10(8) . .
O3 Nd1 O10 110.33(8) . .
O1 Nd1 O10 134.36(9) . .
O9 Nd1 O10 147.46(8) . .
O5 Nd1 O10 113.61(8) . .
O8 Nd1 O10 51.78(8) . .
O2 Nd1 O7 70.24(9) . .
O11 Nd1 O7 51.97(8) . .
O3 Nd1 O7 137.76(8) . .
O1 Nd1 O7 87.98(8) . .
O9 Nd1 O7 116.76(8) . .
O5 Nd1 O7 158.10(8) . .
O8 Nd1 O7 114.01(8) . .
O10 Nd1 O7 62.30(8) . .
O2 Nd1 B2 70.52(11) . .
O11 Nd1 B2 134.23(10) . .
O3 Nd1 B2 88.93(10) . .
O1 Nd1 B2 140.03(11) . .
O9 Nd1 B2 139.67(10) . .
O5 Nd1 B2 90.98(10) . .
O8 Nd1 B2 25.71(10) . .
O10 Nd1 B2 26.25(10) . .
O7 Nd1 B2 88.31(10) . .
O2 Nd1 B1 88.08(11) . .
O11 Nd1 B1 26.40(10) . .
O3 Nd1 B1 142.30(10) . .
O1 Nd1 B1 76.24(10) . .
O9 Nd1 B1 91.57(10) . .
O5 Nd1 B1 141.36(10) . .
O8 Nd1 B1 137.01(10) . .
O10 Nd1 B1 85.79(10) . .
O7 Nd1 B1 25.62(10) . .
B2 Nd1 B1 112.02(12) . .
O2 Nd1 I1 135.84(7) . .
O11 Nd1 I1 80.19(6) . .
O3 Nd1 I1 134.55(6) . .
O1 Nd1 I1 145.56(7) . .
O9 Nd1 I1 78.13(6) . .
O5 Nd1 I1 74.53(6) . .
O8 Nd1 I1 76.52(6) . .
O10 Nd1 I1 69.36(6) . .
O7 Nd1 I1 84.33(6) . .
B2 Nd1 I1 73.33(8) . .
B1 Nd1 I1 82.67(8) . .
B2 O11 B1 119.4(3) 1_655 .
B2 O11 Nd1 136.7(2) 1_655 .
B1 O11 Nd1 100.2(2) . .
B2 O10 B5 123.8(3) . 2_656
B2 O10 Nd1 94.5(2) . .
B5 O10 Nd1 141.1(2) 2_656 .
B3 O9 B5 113.6(3) . 3_776
B3 O9 Nd1 136.1(2) . .
B5 O9 Nd1 100.9(2) 3_776 .
B2 O8 B3 128.7(3) . 1_455
B2 O8 Nd1 96.9(2) . .
B3 O8 Nd1 134.3(2) 1_455 .
B1 O7 B3 120.9(3) . 4_586
B1 O7 Nd1 95.3(2) . .
B3 O7 Nd1 143.1(2) 4_586 .
B4 O6 B5 119.8(3) . .
B1 O5 B5 123.4(3) 4_585 3_776
B1 O5 Nd1 129.0(2) 4_585 .
B5 O5 Nd1 98.2(2) 3_776 .
B4 O4 B3 117.5(3) . 3_776
B4 O3 Nd1 147.3(2) . .
O6 B4 O4 123.1(4) . .
O6 B4 O3 120.4(3) . .
O4 B4 O3 116.4(3) . .
O9 B3 O4 110.9(3) . 3_776
O9 B3 O8 114.2(3) . 1_655
O4 B3 O8 107.5(3) 3_776 1_655
O9 B3 O7 110.4(3) . 4_685
O4 B3 O7 106.3(3) 3_776 4_685
O8 B3 O7 107.2(3) 1_655 4_685
O8 B2 O10 116.1(4) . .
O8 B2 O11 123.9(4) . 1_455
O10 B2 O11 119.9(4) . 1_455
O8 B2 Nd1 57.42(19) . .
O10 B2 Nd1 59.3(2) . .
O11 B2 Nd1 169.1(3) 1_455 .
O7 B1 O5 127.6(4) . 4_686
O7 B1 O11 112.3(3) . .
O5 B1 O11 120.1(4) 4_686 .
O7 B1 Nd1 59.10(19) . .
O5 B1 Nd1 172.5(3) 4_686 .
O11 B1 Nd1 53.41(18) . .
O9 B5 O6 111.4(3) 3_776 .
O9 B5 O10 110.7(3) 3_776 2_646
O6 B5 O10 110.1(3) . 2_646
O9 B5 O5 104.2(3) 3_776 3_776
O6 B5 O5 110.4(3) . 3_776
O10 B5 O5 109.9(3) 2_646 3_776

loop_
_geom_bond_atom_site_label_1
_geom_bond_atom_site_label_2
_geom_bond_distance
_geom_bond_site_symmetry_2
Nd1 O2 2.437(3) .
Nd1 O11 2.525(3) .
Nd1 O3 2.530(3) .
Nd1 O1 2.530(3) .
Nd1 O9 2.544(3) .
Nd1 O5 2.589(3) .
Nd1 O8 2.598(2) .
Nd1 O10 2.640(3) .
Nd1 O7 2.668(3) .
Nd1 B2 3.061(4) .
Nd1 B1 3.096(4) .
Nd1 I1 3.2847(4) .
O11 B2 1.390(5) 1_655
O11 B1 1.399(5) .
O10 B2 1.358(5) .
O10 B5 1.476(5) 2_656
O9 B3 1.446(5) .
O9 B5 1.457(5) 3_776
O8 B2 1.338(5) .
O8 B3 1.470(5) 1_455
O7 B1 1.344(5) .
O7 B3 1.511(5) 4_586
O6 B4 1.360(5) .
O6 B5 1.471(5) .
O5 B1 1.359(5) 4_585
O5 B5 1.484(5) 3_776
O4 B4 1.369(5) .
O4 B3 1.467(5) 3_776
O3 B4 1.389(5) .
B3 O4 1.467(5) 3_776
B3 O8 1.470(5) 1_655
B3 O7 1.511(5) 4_685
B2 O11 1.390(5) 1_455
B1 O5 1.358(5) 4_686
B5 O9 1.457(5) 3_776
B5 O10 1.476(5) 2_646
B5 O5 1.484(5) 3_776
